data_4516766
loop_
_publ_author_name
'Kennedy, C. Rose'
'Guidera, Jennifer A.'
'Jacobsen, Eric N.'

_publ_section_title
;
 Synergistic Ion-Binding Catalysis Demonstrated via an Enantioselective,
 Catalytic [2,3]-Wittig Rearrangement.
;
_journal_issue 6
_journal_name_full 'ACS central science'
_journal_page_first 416
_journal_page_last 423
_journal_paper_doi 10.1021/acscentsci.6b00125
_journal_volume 2
_journal_year 2016
_chemical_formula_sum 'C11 H19 Cs O4'
_chemical_formula_weight 348.17
_space_group_crystal_system orthorhombic
_space_group_IT_number 57
_space_group_name_Hall '-P 2c 2b'
_space_group_name_H-M_alt 'P b c m'
_atom_sites_solution_hydrogens geom
_audit_creation_method SHELXL-2014/7
_cell_angle_alpha 90
_cell_angle_beta 90
_cell_angle_gamma 90
_cell_formula_units_Z 4
_cell_length_a 5.9577(3)
_cell_length_b 24.1397(13)
_cell_length_c 9.4019(5)
_cell_measurement_reflns_used 4713
_cell_measurement_temperature 100(2)
_cell_measurement_theta_max 27.1
_cell_measurement_theta_min 2.85
_cell_volume 1352.15(12)
_computing_cell_refinement 'SAINT 8.34C (Bruker-AXS, 2014)'
_computing_data_collection 'APEX3 v2015.5-2 (Bruker-AXS, 2015)'
_computing_data_reduction 'SAINT 8.34C (Bruker-AXS, 2014)'
_computing_molecular_graphics 'Bruker SHELXTL (Sheldrick, 2015)'
_computing_publication_material 'Bruker SHELXTL (Sheldrick, 2015)'
_computing_structure_refinement 'SHELXL-2014 (Sheldrick, 2015)'
_computing_structure_solution 'SHELXT-2014 (Sheldrick, 2015)'
_diffrn_ambient_temperature 100(2)
_diffrn_measured_fraction_theta_full 0.999
_diffrn_measured_fraction_theta_max 0.999
_diffrn_measurement_device_type
;
Bruker D8 goniometer with CCD area detector  
;
_diffrn_measurement_method 'omega and phi scans'
_diffrn_radiation_monochromator graphite
_diffrn_radiation_source 'I\mS microfocus tube'
_diffrn_radiation_type MoK\a
_diffrn_radiation_wavelength 0.71073
_diffrn_reflns_av_unetI/netI 0.0294
_diffrn_reflns_Laue_measured_fraction_full 0.999
_diffrn_reflns_Laue_measured_fraction_max 0.999
_diffrn_reflns_number 1272
_diffrn_reflns_point_group_measured_fraction_full 0.999
_diffrn_reflns_point_group_measured_fraction_max 0.999
_diffrn_reflns_theta_full 25.043
_diffrn_reflns_theta_max 25.043
_diffrn_reflns_theta_min 2.746
_exptl_absorpt_coefficient_mu 2.736
_exptl_absorpt_correction_T_max 0.5617
_exptl_absorpt_correction_T_min 0.4466
_exptl_absorpt_correction_type multi-scan
_exptl_absorpt_process_details twinabs
_exptl_crystal_colour colorless
_exptl_crystal_density_diffrn 1.710
_exptl_crystal_description needle
_exptl_crystal_F_000 688
_exptl_crystal_size_max 0.012
_exptl_crystal_size_mid 0.004
_exptl_crystal_size_min 0.002
_refine_diff_density_max 0.528
_refine_diff_density_min -0.573
_refine_diff_density_rms 0.086
_refine_ls_extinction_method none
_refine_ls_goodness_of_fit_ref 1.070
_refine_ls_hydrogen_treatment constr
_refine_ls_matrix_type full
_refine_ls_number_parameters 94
_refine_ls_number_reflns 1272
_refine_ls_number_restraints 0
_refine_ls_restrained_S_all 1.070
_refine_ls_R_factor_all 0.0506
_refine_ls_R_factor_gt 0.0291
_refine_ls_shift/su_max 0.000
_refine_ls_shift/su_mean 0.000
_refine_ls_structure_factor_coef Fsqd
_refine_ls_weighting_details 'w=1/[\s^2^(Fo^2^)+(0.0114P)^2^+2.2338P] where P=(Fo^2^+2Fc^2^)/3'
_refine_ls_weighting_scheme calc
_refine_ls_wR_factor_gt 0.0412
_refine_ls_wR_factor_ref 0.0453
_reflns_Friedel_coverage 0.000
_reflns_number_gt 972
_reflns_number_total 1272
_reflns_threshold_expression 'I > 2\s(I)'
_cod_data_source_file oc6b00125_si_002.cif
_cod_data_source_block CRK-IV-846C
_cod_database_code 4516766
_shelx_shelxl_version_number 2014/7
_shelx_space_group_comment
;
The symmetry employed for this shelxl refinement is uniquely defined
by the following loop, which should always be used as a source of
symmetry information in preference to the above space-group names.
They are only intended as comments.
;
_shelx_estimated_absorpt_t_min 0.968
_shelx_estimated_absorpt_t_max 0.995

loop_
_space_group_symop_operation_xyz
'x, y, z'
'-x, -y, z+1/2'
'-x, y+1/2, -z+1/2'
'x, -y+1/2, -z'
'-x, -y, -z'
'x, y, -z-1/2'
'x, -y-1/2, z-1/2'
'-x, y-1/2, z'

loop_
_atom_site_label
_atom_site_type_symbol
_atom_site_fract_x
_atom_site_fract_y
_atom_site_fract_z
_atom_site_U_iso_or_equiv
_atom_site_adp_type
_atom_site_occupancy
_atom_site_site_symmetry_order
_atom_site_calc_flag
_atom_site_refinement_flags_posn
_atom_site_refinement_flags_adp
_atom_site_refinement_flags_occupancy
_atom_site_disorder_assembly
_atom_site_disorder_group
Cs1 Cs 0.80557(5) 0.2500 0.5000 0.01933(10) Uani 1 2 d S T P . .
O1 O 0.5165(6) 0.21237(13) 0.2500 0.0166(8) Uani 1 2 d S T P . .
O2 O 0.1341(5) 0.20550(12) 0.2500 0.0134(8) Uani 1 2 d S T P . .
O3 O 0.6755(6) 0.32359(13) 0.2500 0.0198(8) Uani 1 2 d S T P . .
O4 O 0.3910(6) 0.38606(12) 0.2500 0.0160(8) Uani 1 2 d S T P . .
C2 C 0.2924(9) 0.2939(2) 0.2500 0.0169(11) Uani 1 2 d S T P . .
H2 H 0.1419 0.3069 0.2500 0.020 Uiso 1 2 calc R U P . .
C5 C -0.0954(8) 0.12576(19) 0.2500 0.0198(12) Uani 1 2 d S T P . .
H5A H -0.1753 0.1435 0.1711 0.030 Uiso 0.5 1 calc R U P A -1
H5B H -0.1661 0.1362 0.3402 0.030 Uiso 0.5 1 calc R U P A -1
H5C H -0.1017 0.0854 0.2387 0.030 Uiso 0.5 1 calc R U P A -1
C1 C 0.3336(8) 0.23630(18) 0.2500 0.0124(12) Uani 1 2 d S T P . .
C3 C 0.4710(9) 0.33261(19) 0.2500 0.0166(12) Uani 1 2 d S T P . .
C4 C 0.1473(8) 0.14449(18) 0.2500 0.0152(12) Uani 1 2 d S T P . .
C6 C 0.2606(6) 0.12385(14) 0.3837(4) 0.0245(10) Uani 1 1 d . . . . .
H6A H 0.4205 0.1333 0.3806 0.037 Uiso 1 1 calc R U . . .
H6B H 0.2434 0.0836 0.3903 0.037 Uiso 1 1 calc R U . . .
H6C H 0.1913 0.1414 0.4669 0.037 Uiso 1 1 calc R U . . .
C7 C 0.5440(8) 0.43395(19) 0.2500 0.0186(12) Uani 1 2 d S T P . .
C9 C 0.6898(6) 0.43530(14) 0.3826(4) 0.0242(9) Uani 1 1 d . . . . .
H9A H 0.5946 0.4322 0.4672 0.036 Uiso 1 1 calc R U . . .
H9B H 0.7729 0.4703 0.3859 0.036 Uiso 1 1 calc R U . . .
H9C H 0.7960 0.4043 0.3802 0.036 Uiso 1 1 calc R U . . .
C8 C 0.3796(9) 0.48162(19) 0.2500 0.0267(14) Uani 1 2 d S T P . .
H8A H 0.2779 0.4780 0.1686 0.040 Uiso 0.5 1 calc R U P B -1
H8B H 0.4619 0.5167 0.2430 0.040 Uiso 0.5 1 calc R U P B -1
H8C H 0.2925 0.4811 0.3384 0.040 Uiso 0.5 1 calc R U P B -1

loop_
_atom_site_aniso_label
_atom_site_aniso_U_11
_atom_site_aniso_U_22
_atom_site_aniso_U_33
_atom_site_aniso_U_23
_atom_site_aniso_U_13
_atom_site_aniso_U_12
Cs1 0.02055(16) 0.02084(15) 0.01661(16) -0.00297(18) 0.000 0.000
O1 0.0084(19) 0.0154(19) 0.026(2) 0.000 0.000 -0.0005(16)
O2 0.0069(19) 0.0118(17) 0.021(2) 0.000 0.000 -0.0010(14)
O3 0.0123(19) 0.0185(18) 0.029(2) 0.000 0.000 -0.0008(17)
O4 0.0164(19) 0.0120(17) 0.020(2) 0.000 0.000 -0.0006(15)
C2 0.017(3) 0.015(3) 0.019(3) 0.000 0.000 -0.001(3)
C5 0.016(3) 0.014(3) 0.029(3) 0.000 0.000 -0.003(2)
C1 0.013(3) 0.017(3) 0.007(2) 0.000 0.000 -0.006(2)
C3 0.024(3) 0.015(3) 0.011(3) 0.000 0.000 0.002(2)
C4 0.010(3) 0.012(2) 0.023(3) 0.000 0.000 0.000(2)
C6 0.025(2) 0.0194(19) 0.029(2) 0.0051(17) -0.0067(18) -0.0036(16)
C7 0.020(3) 0.015(3) 0.022(3) 0.000 0.000 -0.003(2)
C9 0.029(2) 0.0234(19) 0.021(2) -0.0012(16) -0.0007(19) -0.0076(19)
C8 0.029(3) 0.016(3) 0.036(4) 0.000 0.000 0.001(2)

loop_
_atom_type_symbol
_atom_type_description
_atom_type_scat_dispersion_real
_atom_type_scat_dispersion_imag
_atom_type_scat_source
C C 0.0033 0.0016 'International Tables Vol C Tables 4.2.6.8 and 6.1.1.4'
H H 0.0000 0.0000 'International Tables Vol C Tables 4.2.6.8 and 6.1.1.4'
Cs Cs -0.3680 2.1192 'International Tables Vol C Tables 4.2.6.8 and 6.1.1.4'
O O 0.0106 0.0060 'International Tables Vol C Tables 4.2.6.8 and 6.1.1.4'

loop_
_geom_angle_atom_site_label_1
_geom_angle_atom_site_label_2
_geom_angle_atom_site_label_3
_geom_angle
_geom_angle_site_symmetry_1
_geom_angle_site_symmetry_3
O3 Cs1 O3 150.52(13) . 7_566
O3 Cs1 O1 106.09(7) . 7_566
O3 Cs1 O1 55.65(8) 7_566 7_566
O3 Cs1 O1 55.65(8) . .
O3 Cs1 O1 106.08(7) 7_566 .
O1 Cs1 O1 111.30(11) 7_566 .
O3 Cs1 O2 121.32(7) . 7_666
O3 Cs1 O2 77.73(7) 7_566 7_666
O1 Cs1 O2 71.56(7) 7_566 7_666
O1 Cs1 O2 176.06(6) . 7_666
O3 Cs1 O2 77.73(7) . 1_655
O3 Cs1 O2 121.32(7) 7_566 1_655
O1 Cs1 O2 176.06(6) 7_566 1_655
O1 Cs1 O2 71.56(7) . 1_655
O2 Cs1 O2 105.73(9) 7_666 1_655
O3 Cs1 C3 132.27(10) . 7_566
O3 Cs1 C3 18.39(9) 7_566 7_566
O1 Cs1 C3 50.37(9) 7_566 7_566
O1 Cs1 C3 91.44(7) . 7_566
O2 Cs1 C3 92.50(7) 7_666 7_566
O2 Cs1 C3 127.74(8) 1_655 7_566
O3 Cs1 C1 104.24(8) . 7_566
O3 Cs1 C1 50.59(8) 7_566 7_566
O1 Cs1 C1 18.23(8) 7_566 7_566
O1 Cs1 C1 95.02(8) . 7_566
O2 Cs1 C1 88.19(7) 7_666 7_566
O2 Cs1 C1 162.60(9) 1_655 7_566
C3 Cs1 C1 39.18(10) 7_566 7_566
O3 Cs1 C5 93.20(7) . 7_666
O3 Cs1 C5 91.27(6) 7_566 7_666
O1 Cs1 C5 52.08(9) 7_566 7_666
O1 Cs1 C5 141.93(9) . 7_666
O2 Cs1 C5 37.61(8) 7_666 7_666
O2 Cs1 C5 127.40(9) 1_655 7_666
C3 Cs1 C5 96.62(7) 7_566 7_666
C1 Cs1 C5 69.98(9) 7_566 7_666
O3 Cs1 C5 91.27(6) . 1_655
O3 Cs1 C5 93.19(7) 7_566 1_655
O1 Cs1 C5 141.93(9) 7_566 1_655
O1 Cs1 C5 52.08(9) . 1_655
O2 Cs1 C5 127.40(9) 7_666 1_655
O2 Cs1 C5 37.61(8) 1_655 1_655
C3 Cs1 C5 92.92(8) 7_566 1_655
C1 Cs1 C5 125.19(10) 7_566 1_655
C5 Cs1 C5 162.39(15) 7_666 1_655
O3 Cs1 C2 144.75(10) . 7_666
O3 Cs1 C2 64.13(9) 7_566 7_666
O1 Cs1 C2 92.09(7) 7_566 7_666
O1 Cs1 C2 143.80(8) . 7_666
O2 Cs1 C2 36.87(8) 7_666 7_666
O2 Cs1 C2 84.12(6) 1_655 7_666
C3 Cs1 C2 82.52(10) 7_566 7_666
C1 Cs1 C2 102.05(7) 7_566 7_666
C5 Cs1 C2 74.25(9) 7_666 7_666
C5 Cs1 C2 92.44(8) 1_655 7_666
O3 Cs1 C2 64.13(9) . 1_655
O3 Cs1 C2 144.75(10) 7_566 1_655
O1 Cs1 C2 143.80(8) 7_566 1_655
O1 Cs1 C2 92.09(7) . 1_655
O2 Cs1 C2 84.12(7) 7_666 1_655
O2 Cs1 C2 36.87(8) 1_655 1_655
C3 Cs1 C2 160.39(11) 7_566 1_655
C1 Cs1 C2 158.99(11) 7_566 1_655
C5 Cs1 C2 92.44(8) 7_666 1_655
C5 Cs1 C2 74.25(9) 1_655 1_655
C2 Cs1 C2 83.27(12) 7_666 1_655
C1 O1 Cs1 111.05(16) . .
C1 O1 Cs1 111.05(16) . 6_556
Cs1 O1 Cs1 100.73(9) . 6_556
C1 O2 C4 119.0(3) . .
C1 O2 Cs1 109.64(16) . 6_456
C4 O2 Cs1 111.29(15) . 6_456
C1 O2 Cs1 109.64(16) . 1_455
C4 O2 Cs1 111.29(15) . 1_455
Cs1 O2 Cs1 92.95(8) 6_456 1_455
C3 O3 Cs1 110.68(17) . .
C3 O3 Cs1 110.68(17) . 6_556
Cs1 O3 Cs1 100.98(9) . 6_556
C3 O4 C7 121.5(4) . .
C1 C2 C3 121.3(5) . .
C1 C2 Cs1 82.0(2) . 6_456
C3 C2 Cs1 137.86(14) . 6_456
C1 C2 Cs1 82.0(2) . 1_455
C3 C2 Cs1 137.86(15) . 1_455
Cs1 C2 Cs1 74.56(9) 6_456 1_455
C1 C2 H2 119.4 . .
C3 C2 H2 119.4 . .
Cs1 C2 H2 52.1 6_456 .
Cs1 C2 H2 52.1 1_455 .
C4 C5 Cs1 85.1(2) . 1_455
C4 C5 Cs1 85.1(2) . 6_456
Cs1 C5 Cs1 75.12(9) 1_455 6_456
C4 C5 H5A 109.5 . .
Cs1 C5 H5A 92.7 1_455 .
Cs1 C5 H5A 28.9 6_456 .
C4 C5 H5B 109.5 . .
Cs1 C5 H5B 37.5 1_455 .
Cs1 C5 H5B 105.1 6_456 .
H5A C5 H5B 109.5 . .
C4 C5 H5C 109.5 . .
Cs1 C5 H5C 146.4 1_455 .
Cs1 C5 H5C 134.5 6_456 .
H5A C5 H5C 109.5 . .
H5B C5 H5C 109.5 . .
O1 C1 O2 120.1(4) . .
O1 C1 C2 128.0(4) . .
O2 C1 C2 112.0(4) . .
O1 C1 Cs1 50.72(14) . 6_556
O2 C1 Cs1 134.07(13) . 6_556
C2 C1 Cs1 92.6(2) . 6_556
O3 C3 O4 120.4(4) . .
O3 C3 C2 128.6(5) . .
O4 C3 C2 111.0(4) . .
O3 C3 Cs1 50.94(14) . 6_556
O4 C3 Cs1 134.25(15) . 6_556
C2 C3 Cs1 92.8(2) . 6_556
O2 C4 C6 110.7(2) . .
O2 C4 C6 110.7(2) . 6_556
C6 C4 C6 112.5(4) . 6_556
O2 C4 C5 104.3(4) . .
C6 C4 C5 109.2(3) . .
C6 C4 C5 109.2(3) 6_556 .
C4 C6 H6A 109.5 . .
C4 C6 H6B 109.5 . .
H6A C6 H6B 109.5 . .
C4 C6 H6C 109.5 . .
H6A C6 H6C 109.5 . .
H6B C6 H6C 109.5 . .
O4 C7 C8 101.3(4) . .
O4 C7 C9 111.8(3) . .
C8 C7 C9 110.7(3) . .
O4 C7 C9 111.8(3) . 6_556
C8 C7 C9 110.7(3) . 6_556
C9 C7 C9 110.2(4) . 6_556
C7 C9 H9A 109.5 . .
C7 C9 H9B 109.5 . .
H9A C9 H9B 109.5 . .
C7 C9 H9C 109.5 . .
H9A C9 H9C 109.5 . .
H9B C9 H9C 109.5 . .
C7 C8 H8A 109.5 . .
C7 C8 H8B 109.5 . .
H8A C8 H8B 109.5 . .
C7 C8 H8C 109.5 . .
H8A C8 H8C 109.5 . .
H8B C8 H8C 109.5 . .

loop_
_geom_bond_atom_site_label_1
_geom_bond_atom_site_label_2
_geom_bond_distance
_geom_bond_site_symmetry_2
Cs1 O3 3.047(2) .
Cs1 O3 3.047(2) 7_566
Cs1 O1 3.052(2) 7_566
Cs1 O1 3.052(2) .
Cs1 O2 3.242(2) 7_666
Cs1 O2 3.242(2) 1_655
Cs1 C3 3.671(4) 7_566
Cs1 C1 3.680(4) 7_566
Cs1 C5 3.856(4) 7_666
Cs1 C5 3.856(4) 1_655
Cs1 C2 3.880(4) 7_666
Cs1 C2 3.880(4) 1_655
O1 C1 1.233(5) .
O1 Cs1 3.052(2) 6_556
O2 C1 1.402(5) .
O2 C4 1.475(5) .
O2 Cs1 3.242(2) 6_456
O2 Cs1 3.242(2) 1_455
O3 C3 1.238(6) .
O3 Cs1 3.047(2) 6_556
O4 C3 1.375(5) .
O4 C7 1.472(6) .
C2 C1 1.411(7) .
C2 C3 1.417(7) .
C2 Cs1 3.880(4) 6_456
C2 Cs1 3.880(4) 1_455
C2 H2 0.9500 .
C5 C4 1.514(7) .
C5 Cs1 3.856(4) 1_455
C5 Cs1 3.856(4) 6_456
C5 H5A 0.9800 .
C5 H5B 0.9800 .
C5 H5C 0.9800 .
C1 Cs1 3.680(4) 6_556
C3 Cs1 3.671(4) 6_556
C4 C6 1.511(4) .
C4 C6 1.511(4) 6_556
C6 H6A 0.9800 .
C6 H6B 0.9800 .
C6 H6C 0.9800 .
C7 C8 1.511(7) .
C7 C9 1.520(4) .
C7 C9 1.520(4) 6_556
C9 H9A 0.9800 .
C9 H9B 0.9800 .
C9 H9C 0.9800 .
C8 H8A 0.9800 .
C8 H8B 0.9800 .
C8 H8C 0.9800 .

loop_
_geom_torsion_atom_site_label_1
_geom_torsion_atom_site_label_2
_geom_torsion_atom_site_label_3
_geom_torsion_atom_site_label_4
_geom_torsion
_geom_torsion_site_symmetry_1
_geom_torsion_site_symmetry_4
Cs1 O1 C1 O2 -124.39(12) . .
Cs1 O1 C1 O2 124.39(12) 6_556 .
Cs1 O1 C1 C2 55.61(12) . .
Cs1 O1 C1 C2 -55.61(12) 6_556 .
Cs1 O1 C1 Cs1 111.2(2) . 6_556
C4 O2 C1 O1 0.0 . .
Cs1 O2 C1 O1 -129.66(9) 6_456 .
Cs1 O2 C1 O1 129.66(9) 1_455 .
C4 O2 C1 C2 180.0 . .
Cs1 O2 C1 C2 50.34(9) 6_456 .
Cs1 O2 C1 C2 -50.34(9) 1_455 .
C4 O2 C1 Cs1 62.8(3) . 6_556
Cs1 O2 C1 Cs1 -66.9(4) 6_456 6_556
Cs1 O2 C1 Cs1 -167.6(2) 1_455 6_556
C3 C2 C1 O1 0.0 . .
Cs1 C2 C1 O1 142.29(3) 6_456 .
Cs1 C2 C1 O1 -142.29(3) 1_455 .
C3 C2 C1 O2 180.0 . .
Cs1 C2 C1 O2 -37.71(3) 6_456 .
Cs1 C2 C1 O2 37.71(3) 1_455 .
C3 C2 C1 Cs1 -39.75(5) . 6_556
Cs1 C2 C1 Cs1 102.54(5) 6_456 6_556
Cs1 C2 C1 Cs1 177.96(7) 1_455 6_556
Cs1 O3 C3 O4 124.45(12) . .
Cs1 O3 C3 O4 -124.45(12) 6_556 .
Cs1 O3 C3 C2 -55.55(12) . .
Cs1 O3 C3 C2 55.55(12) 6_556 .
Cs1 O3 C3 Cs1 -111.1(2) . 6_556
C7 O4 C3 O3 0.0 . .
C7 O4 C3 C2 180.0 . .
C7 O4 C3 Cs1 -63.4(3) . 6_556
C1 C2 C3 O3 0.0 . .
Cs1 C2 C3 O3 -115.5(4) 6_456 .
Cs1 C2 C3 O3 115.5(4) 1_455 .
C1 C2 C3 O4 180.0 . .
Cs1 C2 C3 O4 64.5(4) 6_456 .
Cs1 C2 C3 O4 -64.5(4) 1_455 .
C1 C2 C3 Cs1 39.87(6) . 6_556
Cs1 C2 C3 Cs1 -75.6(4) 6_456 6_556
Cs1 C2 C3 Cs1 155.3(3) 1_455 6_556
C1 O2 C4 C6 62.7(3) . .
Cs1 O2 C4 C6 -168.4(2) 6_456 .
Cs1 O2 C4 C6 -66.2(3) 1_455 .
C1 O2 C4 C6 -62.7(3) . 6_556
Cs1 O2 C4 C6 66.2(3) 6_456 6_556
Cs1 O2 C4 C6 168.4(2) 1_455 6_556
C1 O2 C4 C5 180.0 . .
Cs1 O2 C4 C5 -51.09(10) 6_456 .
Cs1 O2 C4 C5 51.09(10) 1_455 .
Cs1 C5 C4 O2 -37.72(4) 1_455 .
Cs1 C5 C4 O2 37.72(4) 6_456 .
Cs1 C5 C4 C6 80.6(3) 1_455 .
Cs1 C5 C4 C6 156.0(3) 6_456 .
Cs1 C5 C4 C6 -156.0(3) 1_455 6_556
Cs1 C5 C4 C6 -80.6(3) 6_456 6_556
C3 O4 C7 C8 180.0 . .
C3 O4 C7 C9 -62.0(3) . .
C3 O4 C7 C9 62.0(3) . 6_556
